data_4504461
loop_
_publ_author_name
'Martin, David P.'
'Braverman, Maxwell A.'
'LaDuca, Robert L.'

_publ_section_title
;
 Two- and Three-Dimensional Divalent Metal Isophthalate Coordination
 Polymers Incorporating Flexible Bispyridylmethylpiperazine Tethers:
 Structure Direction through Coordination Geometry Preferences,
 Carboxylate Binding Mode, and Ligand Conformation
;
_journal_issue 12
_journal_name_full 'Crystal Growth &amp; Design'
_journal_page_first 2609
_journal_paper_doi 10.1021/cg700664u
_journal_volume 7
_journal_year 2007
_chemical_formula_sum 'C24 H24 Co N4 O4'
_chemical_formula_weight 491.40
_chemical_name_systematic
; 
 ? 
;
_space_group_IT_number 14
_symmetry_cell_setting monoclinic
_symmetry_space_group_name_Hall '-P 2ybc'
_symmetry_space_group_name_H-M 'P 1 21/c 1'
_atom_sites_solution_hydrogens geom
_atom_sites_solution_primary direct
_atom_sites_solution_secondary difmap
_audit_creation_method SHELXL-97
_cell_angle_alpha 90.00
_cell_angle_beta 98.590(4)
_cell_angle_gamma 90.00
_cell_formula_units_Z 4
_cell_length_a 9.617(2)
_cell_length_b 10.046(2)
_cell_length_c 23.158(5)
_cell_measurement_reflns_used 23688
_cell_measurement_temperature 293(2)
_cell_measurement_theta_max 28.03
_cell_measurement_theta_min 1.78
_cell_volume 2212.3(8)
_computing_structure_refinement 'SHELXL-97 (Sheldrick, 1997)'
_computing_structure_solution 'SHELXS-97 (Sheldrick, 1990)'
_diffrn_ambient_temperature 293(2)
_diffrn_measured_fraction_theta_full 0.936
_diffrn_measured_fraction_theta_max 0.936
_diffrn_radiation_monochromator graphite
_diffrn_radiation_source 'fine-focus sealed tube'
_diffrn_radiation_type MoK\a
_diffrn_radiation_wavelength 0.71073
_diffrn_reflns_av_R_equivalents 0.0207
_diffrn_reflns_av_sigmaI/netI 0.0160
_diffrn_reflns_limit_h_max 12
_diffrn_reflns_limit_h_min -12
_diffrn_reflns_limit_k_max 13
_diffrn_reflns_limit_k_min -13
_diffrn_reflns_limit_l_max 29
_diffrn_reflns_limit_l_min -30
_diffrn_reflns_number 23688
_diffrn_reflns_theta_full 28.03
_diffrn_reflns_theta_max 28.03
_diffrn_reflns_theta_min 1.78
_exptl_absorpt_coefficient_mu 0.815
_exptl_absorpt_correction_T_max 1
_exptl_absorpt_correction_T_min 0.911
_exptl_absorpt_correction_type multi-scan
_exptl_absorpt_process_details SADABS
_exptl_crystal_colour pink
_exptl_crystal_density_diffrn 1.475
_exptl_crystal_density_method 'not measured'
_exptl_crystal_description block
_exptl_crystal_F_000 1020
_exptl_crystal_size_max 0.75
_exptl_crystal_size_mid 0.30
_exptl_crystal_size_min 0.25
_refine_diff_density_max 0.289
_refine_diff_density_min -0.272
_refine_diff_density_rms 0.050
_refine_ls_extinction_method none
_refine_ls_goodness_of_fit_ref 1.037
_refine_ls_hydrogen_treatment mixed
_refine_ls_matrix_type full
_refine_ls_number_parameters 298
_refine_ls_number_reflns 5036
_refine_ls_number_restraints 0
_refine_ls_restrained_S_all 1.037
_refine_ls_R_factor_all 0.0311
_refine_ls_R_factor_gt 0.0270
_refine_ls_shift/su_max 0.002
_refine_ls_shift/su_mean 0.000
_refine_ls_structure_factor_coef Fsqd
_refine_ls_weighting_details 'calc w=1/[\s^2^(Fo^2^)+(0.0381P)^2^+0.8573P] where P=(Fo^2^+2Fc^2^)/3'
_refine_ls_weighting_scheme calc
_refine_ls_wR_factor_gt 0.0715
_refine_ls_wR_factor_ref 0.0738
_reflns_number_gt 4537
_reflns_number_total 5036
_reflns_threshold_expression >2sigma(I)
_cod_data_source_file cg700664u-file003.cif
_cod_data_source_block mono2
_cod_original_cell_volume 2212.4(9)
_cod_original_sg_symbol_H-M P2(1)/c
_cod_database_code 4504461

loop_
_symmetry_equiv_pos_as_xyz
'x, y, z'
'-x, y+1/2, -z+1/2'
'-x, -y, -z'
'x, -y-1/2, z-1/2'

loop_
_atom_site_label
_atom_site_type_symbol
_atom_site_fract_x
_atom_site_fract_y
_atom_site_fract_z
_atom_site_U_iso_or_equiv
_atom_site_adp_type
_atom_site_occupancy
_atom_site_symmetry_multiplicity
_atom_site_calc_flag
_atom_site_refinement_flags
Co1 Co 0.493194(19) 0.183204(17) 0.941593(7) 0.02371(7) Uani 1 1 d .
O1 O 0.41293(11) -0.13704(10) 0.97547(4) 0.0302(2) Uani 1 1 d .
O2 O 0.43039(11) 0.00657(9) 0.90363(4) 0.0312(2) Uani 1 1 d .
O3 O 0.43023(13) -0.69476(10) 0.85999(5) 0.0390(3) Uani 1 1 d .
O4 O 0.53201(11) -0.60993(10) 0.94285(4) 0.0310(2) Uani 1 1 d .
N1 N 0.69473(13) 0.15981(12) 0.91094(5) 0.0283(2) Uani 1 1 d .
N2 N 1.04159(14) 0.17320(15) 0.76962(6) 0.0386(3) Uani 1 1 d .
N3 N 1.03164(13) 0.24242(15) 0.64914(6) 0.0376(3) Uani 1 1 d .
N4 N 1.30177(12) 0.27649(12) 0.47916(5) 0.0287(2) Uani 1 1 d .
C1 C 0.80029(17) 0.24085(17) 0.93200(7) 0.0371(3) Uani 1 1 d .
H1 H 0.7907 0.2929 0.9644 0.044 Uiso 1 1 calc R
C2 C 0.92315(17) 0.25124(19) 0.90803(7) 0.0406(4) Uani 1 1 d .
H2 H 0.9928 0.3105 0.9238 0.049 Uiso 1 1 calc R
C3 C 0.94258(16) 0.17391(17) 0.86073(6) 0.0367(3) Uani 1 1 d .
C4 C 0.83513(18) 0.08741(18) 0.83992(7) 0.0418(4) Uani 1 1 d .
H4 H 0.8441 0.0316 0.8086 0.050 Uiso 1 1 calc R
C5 C 0.71450(17) 0.08368(16) 0.86548(7) 0.0360(3) Uani 1 1 d .
H5 H 0.6433 0.0252 0.8503 0.043 Uiso 1 1 calc R
C6 C 1.07475(18) 0.1852(2) 0.83289(7) 0.0494(5) Uani 1 1 d .
H6A H 1.1194 0.2704 0.8429 0.059 Uiso 1 1 calc R
H6B H 1.1402 0.1156 0.8479 0.059 Uiso 1 1 calc R
C7 C 0.95736(18) 0.28466(19) 0.74399(7) 0.0426(4) Uani 1 1 d .
H7A H 1.0125 0.3658 0.7489 0.051 Uiso 1 1 calc R
H7B H 0.8759 0.2960 0.7637 0.051 Uiso 1 1 calc R
C8 C 0.91046(17) 0.2589(2) 0.68006(7) 0.0438(4) Uani 1 1 d .
H8A H 0.8531 0.1790 0.6754 0.053 Uiso 1 1 calc R
H8B H 0.8534 0.3327 0.6632 0.053 Uiso 1 1 calc R
C9 C 1.12478(18) 0.1384(2) 0.67672(7) 0.0457(4) Uani 1 1 d .
H9A H 1.2084 0.1344 0.6580 0.055 Uiso 1 1 calc R
H9B H 1.0775 0.0531 0.6712 0.055 Uiso 1 1 calc R
C10 C 1.16759(18) 0.1633(2) 0.74147(7) 0.0499(5) Uani 1 1 d .
H10A H 1.2264 0.0908 0.7587 0.060 Uiso 1 1 calc R
H10B H 1.2213 0.2451 0.7474 0.060 Uiso 1 1 calc R
C11 C 0.98127(18) 0.2120(2) 0.58815(7) 0.0457(4) Uani 1 1 d .
H11A H 0.9014 0.2685 0.5743 0.055 Uiso 1 1 calc R
H11B H 0.9498 0.1202 0.5849 0.055 Uiso 1 1 calc R
C12 C 1.26809(16) 0.15360(15) 0.49458(7) 0.0347(3) Uani 1 1 d .
H12 H 1.3155 0.0818 0.4813 0.042 Uiso 1 1 calc R
C13 C 1.16597(17) 0.12828(17) 0.52943(7) 0.0391(4) Uani 1 1 d .
H13 H 1.1457 0.0411 0.5388 0.047 Uiso 1 1 calc R
C14 C 1.09418(16) 0.23277(18) 0.55021(6) 0.0352(3) Uani 1 1 d .
C15 C 1.12897(17) 0.35974(18) 0.53421(7) 0.0388(4) Uani 1 1 d .
H15 H 1.0831 0.4331 0.5470 0.047 Uiso 1 1 calc R
C16 C 1.23168(16) 0.37750(16) 0.49929(7) 0.0354(3) Uani 1 1 d .
H16 H 1.2534 0.4638 0.4892 0.042 Uiso 1 1 calc R
C17 C 0.44282(14) -0.22253(13) 0.88242(6) 0.0229(3) Uani 1 1 d .
C18 C 0.45341(14) -0.35230(13) 0.90327(6) 0.0247(3) Uani 1 1 d .
H18 H 0.4537 -0.3685 0.9428 0.030 Uiso 1 1 calc R
C19 C 0.46365(14) -0.45829(13) 0.86544(6) 0.0262(3) Uani 1 1 d .
C20 C 0.46244(17) -0.43396(15) 0.80621(6) 0.0331(3) Uani 1 1 d .
H20 H 0.4661 -0.5047 0.7806 0.040 Uiso 1 1 calc R
C21 C 0.45572(18) -0.30411(15) 0.78527(6) 0.0342(3) Uani 1 1 d .
H21 H 0.4577 -0.2877 0.7459 0.041 Uiso 1 1 calc R
C22 C 0.44598(15) -0.19897(13) 0.82332(6) 0.0281(3) Uani 1 1 d .
H22 H 0.4415 -0.1121 0.8093 0.034 Uiso 1 1 calc R
C23 C 0.42853(13) -0.10942(13) 0.92387(5) 0.0228(3) Uani 1 1 d .
C24 C 0.47586(15) -0.59653(13) 0.89006(6) 0.0281(3) Uani 1 1 d .

loop_
_atom_site_aniso_label
_atom_site_aniso_U_11
_atom_site_aniso_U_22
_atom_site_aniso_U_33
_atom_site_aniso_U_23
_atom_site_aniso_U_13
_atom_site_aniso_U_12
Co1 0.03231(11) 0.01703(10) 0.02367(10) 0.00007(6) 0.01034(7) 0.00040(7)
O1 0.0421(6) 0.0275(5) 0.0229(5) 0.0008(4) 0.0108(4) 0.0038(4)
O2 0.0471(6) 0.0184(5) 0.0299(5) -0.0007(4) 0.0115(4) -0.0017(4)
O3 0.0519(7) 0.0210(5) 0.0426(6) -0.0028(4) 0.0025(5) -0.0028(4)
O4 0.0449(6) 0.0209(5) 0.0289(5) 0.0023(4) 0.0109(4) 0.0021(4)
N1 0.0337(6) 0.0285(6) 0.0243(6) 0.0026(5) 0.0101(5) 0.0019(5)
N2 0.0300(6) 0.0599(9) 0.0285(6) 0.0042(6) 0.0131(5) 0.0038(6)
N3 0.0312(6) 0.0549(9) 0.0293(6) 0.0050(6) 0.0135(5) 0.0001(6)
N4 0.0303(6) 0.0294(6) 0.0279(6) 0.0012(5) 0.0092(5) -0.0017(5)
C1 0.0378(8) 0.0452(9) 0.0294(7) -0.0083(6) 0.0090(6) -0.0016(7)
C2 0.0335(8) 0.0567(11) 0.0314(8) -0.0046(7) 0.0047(6) -0.0080(7)
C3 0.0324(8) 0.0540(10) 0.0250(7) 0.0045(6) 0.0081(6) 0.0029(7)
C4 0.0469(9) 0.0485(10) 0.0341(8) -0.0092(7) 0.0199(7) -0.0030(7)
C5 0.0428(8) 0.0345(8) 0.0339(8) -0.0058(6) 0.0163(6) -0.0062(6)
C6 0.0338(8) 0.0867(15) 0.0296(8) 0.0023(8) 0.0108(7) -0.0016(8)
C7 0.0415(9) 0.0530(10) 0.0375(9) 0.0025(7) 0.0202(7) 0.0045(8)
C8 0.0334(8) 0.0632(11) 0.0383(9) 0.0103(8) 0.0168(7) 0.0086(8)
C9 0.0382(9) 0.0662(12) 0.0367(9) 0.0045(8) 0.0187(7) 0.0107(8)
C10 0.0322(8) 0.0860(14) 0.0342(9) 0.0075(9) 0.0144(7) 0.0094(9)
C11 0.0340(8) 0.0723(12) 0.0328(8) 0.0051(8) 0.0111(7) -0.0087(8)
C12 0.0361(8) 0.0303(7) 0.0396(8) 0.0049(6) 0.0123(6) 0.0020(6)
C13 0.0397(8) 0.0383(9) 0.0412(8) 0.0120(7) 0.0120(7) -0.0047(7)
C14 0.0312(7) 0.0522(9) 0.0229(7) 0.0028(6) 0.0062(6) -0.0055(7)
C15 0.0396(8) 0.0428(9) 0.0369(8) -0.0088(7) 0.0151(7) -0.0019(7)
C16 0.0403(8) 0.0311(8) 0.0378(8) -0.0029(6) 0.0154(6) -0.0048(6)
C17 0.0259(6) 0.0200(6) 0.0236(6) -0.0008(5) 0.0062(5) -0.0007(5)
C18 0.0310(7) 0.0217(6) 0.0222(6) 0.0012(5) 0.0066(5) -0.0004(5)
C19 0.0315(7) 0.0204(6) 0.0277(7) 0.0002(5) 0.0078(5) 0.0000(5)
C20 0.0484(9) 0.0254(7) 0.0274(7) -0.0060(5) 0.0118(6) 0.0003(6)
C21 0.0507(9) 0.0316(8) 0.0219(7) 0.0007(5) 0.0107(6) -0.0007(6)
C22 0.0365(7) 0.0217(6) 0.0271(7) 0.0036(5) 0.0080(6) -0.0017(5)
C23 0.0243(6) 0.0210(6) 0.0239(6) -0.0010(5) 0.0061(5) 0.0002(5)
C24 0.0315(7) 0.0206(6) 0.0343(7) 0.0007(5) 0.0126(6) 0.0020(5)

loop_
_atom_type_symbol
_atom_type_description
_atom_type_scat_dispersion_real
_atom_type_scat_dispersion_imag
_atom_type_scat_source
C C 0.0033 0.0016 'International Tables Vol C Tables 4.2.6.8 and 6.1.1.4'
H H 0.0000 0.0000 'International Tables Vol C Tables 4.2.6.8 and 6.1.1.4'
N N 0.0061 0.0033 'International Tables Vol C Tables 4.2.6.8 and 6.1.1.4'
O O 0.0106 0.0060 'International Tables Vol C Tables 4.2.6.8 and 6.1.1.4'
Co Co 0.3494 0.9721 'International Tables Vol C Tables 4.2.6.8 and 6.1.1.4'

loop_
_geom_angle_atom_site_label_1
_geom_angle_atom_site_label_2
_geom_angle_atom_site_label_3
_geom_angle
_geom_angle_site_symmetry_1
_geom_angle_site_symmetry_3
O2 Co1 O1 105.59(4) . 3_657
O2 Co1 O4 155.01(4) . 1_565
O1 Co1 O4 99.07(4) 3_657 1_565
O2 Co1 N1 89.21(4) . .
O1 Co1 N1 89.55(4) 3_657 .
O4 Co1 N1 86.93(4) 1_565 .
O2 Co1 N4 96.91(5) . 4_466
O1 Co1 N4 87.04(5) 3_657 4_466
O4 Co1 N4 88.27(4) 1_565 4_466
N1 Co1 N4 173.61(5) . 4_466
O2 Co1 O3 94.98(4) . 1_565
O1 Co1 O3 158.84(4) 3_657 1_565
O4 Co1 O3 60.12(4) 1_565 1_565
N1 Co1 O3 85.77(5) . 1_565
N4 Co1 O3 95.50(5) 4_466 1_565
O2 Co1 C24 124.78(5) . 1_565
O1 Co1 C24 129.36(5) 3_657 1_565
O4 Co1 C24 30.33(4) 1_565 1_565
N1 Co1 C24 86.51(4) . 1_565
N4 Co1 C24 91.48(5) 4_466 1_565
O3 Co1 C24 29.80(4) 1_565 1_565
C23 O1 Co1 147.36(9) . 3_657
C23 O2 Co1 131.93(9) . .
C24 O3 Co1 86.24(9) . 1_545
C24 O4 Co1 92.42(8) . 1_545
C1 N1 C5 116.51(13) . .
C1 N1 Co1 118.75(10) . .
C5 N1 Co1 123.87(10) . .
C7 N2 C6 111.81(14) . .
C7 N2 C10 108.58(13) . .
C6 N2 C10 112.48(13) . .
C11 N3 C9 111.58(15) . .
C11 N3 C8 108.91(13) . .
C9 N3 C8 110.34(12) . .
C12 N4 C16 116.83(13) . .
C12 N4 Co1 121.89(10) . 4_665
C16 N4 Co1 119.67(10) . 4_665
N1 C1 C2 123.23(14) . .
C3 C2 C1 120.14(15) . .
C2 C3 C4 116.68(14) . .
C2 C3 C6 121.26(16) . .
C4 C3 C6 122.06(15) . .
C5 C4 C3 120.05(15) . .
N1 C5 C4 123.35(15) . .
N2 C6 C3 110.53(14) . .
N2 C7 C8 109.60(14) . .
N3 C8 C7 110.91(14) . .
N3 C9 C10 111.94(15) . .
N2 C10 C9 109.36(14) . .
N3 C11 C14 111.81(13) . .
N4 C12 C13 123.09(15) . .
C14 C13 C12 119.88(15) . .
C13 C14 C15 116.99(14) . .
C13 C14 C11 122.53(16) . .
C15 C14 C11 120.47(16) . .
C16 C15 C14 119.98(15) . .
N4 C16 C15 123.23(15) . .
C18 C17 C22 119.32(12) . .
C18 C17 C23 119.69(12) . .
C22 C17 C23 120.99(12) . .
C17 C18 C19 120.52(12) . .
C18 C19 C20 119.68(12) . .
C18 C19 C24 118.57(12) . .
C20 C19 C24 121.75(12) . .
C21 C20 C19 120.12(13) . .
C22 C21 C20 119.80(13) . .
C21 C22 C17 120.51(13) . .
O2 C23 O1 124.69(12) . .
O2 C23 C17 116.98(11) . .
O1 C23 C17 118.31(12) . .
O3 C24 O4 121.16(13) . .
O3 C24 C19 121.25(13) . .
O4 C24 C19 117.58(12) . .
O3 C24 Co1 63.96(8) . 1_545
O4 C24 Co1 57.25(7) . 1_545
C19 C24 Co1 173.84(10) . 1_545

loop_
_geom_bond_atom_site_label_1
_geom_bond_atom_site_label_2
_geom_bond_distance
_geom_bond_site_symmetry_2
Co1 O2 2.0317(11) .
Co1 O1 2.0498(11) 3_657
Co1 O4 2.1109(11) 1_565
Co1 N1 2.1741(13) .
Co1 N4 2.1883(12) 4_466
Co1 O3 2.2581(12) 1_565
Co1 C24 2.5078(14) 1_565
O1 C23 1.2572(16) .
O1 Co1 2.0498(11) 3_657
O2 C23 1.2571(16) .
O3 C24 1.2491(18) .
O3 Co1 2.2581(12) 1_545
O4 C24 1.2676(18) .
O4 Co1 2.1109(11) 1_545
N1 C1 1.335(2) .
N1 C5 1.3376(19) .
N2 C7 1.456(2) .
N2 C6 1.457(2) .
N2 C10 1.463(2) .
N3 C11 1.456(2) .
N3 C9 1.460(2) .
N3 C8 1.4654(19) .
N4 C12 1.3383(19) .
N4 C16 1.340(2) .
N4 Co1 2.1883(12) 4_665
C1 C2 1.383(2) .
C2 C3 1.378(2) .
C3 C4 1.381(2) .
C3 C6 1.513(2) .
C4 C5 1.380(2) .
C7 C8 1.504(2) .
C9 C10 1.515(2) .
C11 C14 1.510(2) .
C12 C13 1.385(2) .
C13 C14 1.382(2) .
C14 C15 1.383(2) .
C15 C16 1.378(2) .
C17 C18 1.3887(18) .
C17 C22 1.3937(19) .
C17 C23 1.5070(18) .
C18 C19 1.3916(18) .
C19 C20 1.3917(19) .
C19 C24 1.4992(19) .
C20 C21 1.390(2) .
C21 C22 1.388(2) .
C24 Co1 2.5078(14) 1_545
